data_1503210
loop_
_publ_author_name
'Jones, Brian D.'
'La Clair, James J.'
'Moore, Curtis E.'
'Rheingold, Arnold L.'
'Burkart, Michael D.'

_publ_section_title
;
 Convergent route to the spirohexenolide macrocycle.
;
_journal_issue 20
_journal_name_full 'Organic letters'
_journal_page_first 4516
_journal_page_last 4519
_journal_paper_doi 10.1021/ol1018163
_journal_volume 12
_journal_year 2010
_chemical_formula_sum 'C22 H27 Br O5'
_chemical_formula_weight 451.35
_chemical_name_systematic
;
 ?
;
_space_group_IT_number 2
_symmetry_cell_setting triclinic
_symmetry_space_group_name_Hall '-P 1'
_symmetry_space_group_name_H-M 'P -1'
_atom_sites_solution_hydrogens geom
_atom_sites_solution_primary direct
_atom_sites_solution_secondary difmap
_audit_creation_method SHELXL-97
_cell_angle_alpha 69.894(5)
_cell_angle_beta 67.400(6)
_cell_angle_gamma 87.178(5)
_cell_formula_units_Z 2
_cell_length_a 9.745(3)
_cell_length_b 10.404(3)
_cell_length_c 11.659(4)
_cell_measurement_reflns_used 4897
_cell_measurement_temperature 100(2)
_cell_measurement_theta_max 27.41
_cell_measurement_theta_min 2.38
_cell_volume 1020.1(6)
_computing_cell_refinement 'Bruker SMART'
_computing_data_collection 'Bruker SMART'
_computing_data_reduction 'Bruker SAINT'
_computing_molecular_graphics 'Bruker SHELXTL'
_computing_publication_material 'Bruker SHELXTL'
_computing_structure_refinement 'SHELXL-97 (Sheldrick, 1997)'
_computing_structure_solution 'SHELXS-97 (Sheldrick, 1990)'
_diffrn_ambient_temperature 100(2)
_diffrn_measured_fraction_theta_full 0.969
_diffrn_measured_fraction_theta_max 0.895
_diffrn_measurement_device_type 'CCD area detector'
_diffrn_measurement_method 'phi and omega scans'
_diffrn_radiation_monochromator graphite
_diffrn_radiation_source 'fine-focus sealed tube'
_diffrn_radiation_type MoK\a
_diffrn_radiation_wavelength 0.71073
_diffrn_reflns_av_R_equivalents 0.0458
_diffrn_reflns_av_sigmaI/netI 0.0668
_diffrn_reflns_limit_h_max 12
_diffrn_reflns_limit_h_min -12
_diffrn_reflns_limit_k_max 13
_diffrn_reflns_limit_k_min -13
_diffrn_reflns_limit_l_max 11
_diffrn_reflns_limit_l_min -14
_diffrn_reflns_number 7424
_diffrn_reflns_theta_full 25.00
_diffrn_reflns_theta_max 27.43
_diffrn_reflns_theta_min 2.02
_exptl_absorpt_coefficient_mu 2.045
_exptl_absorpt_correction_T_max 0.8216
_exptl_absorpt_correction_T_min 0.8216
_exptl_absorpt_correction_type multi-scan
_exptl_absorpt_process_details sadabs
_exptl_crystal_colour colourless
_exptl_crystal_density_diffrn 1.469
_exptl_crystal_density_method 'not measured'
_exptl_crystal_description BLOCK
_exptl_crystal_F_000 468
_exptl_crystal_size_max 0.10
_exptl_crystal_size_mid 0.10
_exptl_crystal_size_min 0.10
_refine_diff_density_max 1.474
_refine_diff_density_min -1.580
_refine_diff_density_rms 0.126
_refine_ls_extinction_method none
_refine_ls_goodness_of_fit_ref 1.052
_refine_ls_hydrogen_treatment mixed
_refine_ls_matrix_type full
_refine_ls_number_parameters 261
_refine_ls_number_reflns 4169
_refine_ls_number_restraints 0
_refine_ls_restrained_S_all 1.052
_refine_ls_R_factor_all 0.0717
_refine_ls_R_factor_gt 0.0594
_refine_ls_shift/su_max 0.000
_refine_ls_shift/su_mean 0.000
_refine_ls_structure_factor_coef Fsqd
_refine_ls_weighting_details 'calc w=1/[\s^2^(Fo^2^)+(0.0913P)^2^+0.5956P] where P=(Fo^2^+2Fc^2^)/3'
_refine_ls_weighting_scheme calc
_refine_ls_wR_factor_gt 0.1469
_refine_ls_wR_factor_ref 0.1568
_reflns_number_gt 3478
_reflns_number_total 4169
_reflns_threshold_expression >2sigma(I)
_cod_data_source_file ol1018163_si_003.cif
_cod_data_source_block burk12
_cod_depositor_comments
;
The following automatic conversions were performed:

'_symmetry_cell_setting' value 'Triclinic' changed to 'triclinic'
according to /home/saulius/struct/CIF-dictionaries/cif_core.dic
dictionary named 'cif_core.dic' version 2.4.2 from 2011-04-26.

Automatic conversion script
Id: cif_fix_values 1715 2011-07-08 13:25:40Z adriana 
;
_cod_original_cell_volume 1020.2(6)
_cod_original_sg_symbol_H-M P-1
_cod_database_code 1503210

loop_
_symmetry_equiv_pos_as_xyz
'x, y, z'
'-x, -y, -z'

loop_
_atom_site_label
_atom_site_type_symbol
_atom_site_fract_x
_atom_site_fract_y
_atom_site_fract_z
_atom_site_U_iso_or_equiv
_atom_site_adp_type
_atom_site_occupancy
_atom_site_symmetry_multiplicity
_atom_site_calc_flag
_atom_site_refinement_flags
Br1 Br 0.62661(5) 0.51151(4) -0.30923(4) 0.03039(16) Uani 1 1 d .
O1 O -0.0375(3) 0.6063(3) 0.1416(3) 0.0278(6) Uani 1 1 d .
O2 O 0.0124(3) 0.4046(3) 0.2615(3) 0.0235(6) Uani 1 1 d .
O3 O -0.5403(3) 0.2105(3) 0.7061(3) 0.0280(6) Uani 1 1 d .
O4 O -0.6312(3) 0.0064(3) 0.7272(3) 0.0294(6) Uani 1 1 d .
O5 O -0.4526(3) -0.1220(3) 0.8450(3) 0.0212(6) Uani 1 1 d .
C1 C 0.2717(4) 0.4004(4) 0.0556(4) 0.0227(8) Uani 1 1 d .
H1A H 0.2399 0.3245 0.1369 0.027 Uiso 1 1 calc R
C2 C 0.4025(4) 0.3998(4) -0.0488(4) 0.0242(8) Uani 1 1 d .
H2A H 0.4607 0.3238 -0.0398 0.029 Uiso 1 1 calc R
C3 C 0.4470(4) 0.5112(4) -0.1660(4) 0.0216(8) Uani 1 1 d .
C4 C 0.3647(4) 0.6242(4) -0.1816(4) 0.0220(8) Uani 1 1 d .
H4A H 0.3975 0.7006 -0.2625 0.026 Uiso 1 1 calc R
C5 C 0.2338(4) 0.6229(4) -0.0766(4) 0.0221(8) Uani 1 1 d .
H5B H 0.1758 0.6990 -0.0858 0.027 Uiso 1 1 calc R
C6 C 0.1866(4) 0.5119(4) 0.0417(4) 0.0203(7) Uani 1 1 d .
C7 C 0.0431(4) 0.5154(4) 0.1508(4) 0.0206(7) Uani 1 1 d .
C8 C -0.1287(4) 0.3978(4) 0.3705(4) 0.0220(8) Uani 1 1 d .
H8A H -0.2133 0.3909 0.3451 0.026 Uiso 1 1 calc R
H8B H -0.1340 0.4813 0.3939 0.026 Uiso 1 1 calc R
C9 C -0.1354(4) 0.2721(4) 0.4860(4) 0.0188(7) Uani 1 1 d .
C10 C -0.2339(4) 0.1662(4) 0.5243(4) 0.0179(7) Uani 1 1 d .
H10A H -0.2963 0.1838 0.4760 0.022 Uiso 1 1 calc R
C11 C -0.2673(4) 0.0227(4) 0.6294(4) 0.0178(7) Uani 1 1 d .
C12 C -0.1405(4) -0.0319(3) 0.6719(4) 0.0183(7) Uani 1 1 d .
H12A H -0.0615 -0.0630 0.6120 0.022 Uiso 1 1 calc R
C13 C -0.1283(4) -0.0408(4) 0.7832(4) 0.0189(7) Uani 1 1 d .
C14 C -0.2416(4) 0.0124(4) 0.8839(4) 0.0195(7) Uani 1 1 d .
H14A H -0.2975 -0.0689 0.9644 0.023 Uiso 1 1 calc R
C15 C -0.3547(4) 0.0904(4) 0.8321(4) 0.0192(7) Uani 1 1 d .
H15A H -0.3095 0.1845 0.7712 0.023 Uiso 1 1 calc R
H15B H -0.4429 0.0983 0.9075 0.023 Uiso 1 1 calc R
C16 C -0.4041(4) 0.0176(3) 0.7590(4) 0.0175(7) Uani 1 1 d .
C17 C -0.5375(4) 0.0766(4) 0.7285(4) 0.0199(7) Uani 1 1 d .
C18 C -0.6693(5) 0.2703(5) 0.6824(5) 0.0399(11) Uani 1 1 d .
H18A H -0.6594 0.3696 0.6629 0.060 Uiso 1 1 calc R
H18B H -0.7603 0.2283 0.7615 0.060 Uiso 1 1 calc R
H18C H -0.6751 0.2532 0.6067 0.060 Uiso 1 1 calc R
C19 C -0.0254(4) 0.2873(4) 0.5434(4) 0.0238(8) Uani 1 1 d .
H19A H -0.0233 0.1988 0.6091 0.036 Uiso 1 1 calc R
H19B H -0.0555 0.3561 0.5862 0.036 Uiso 1 1 calc R
H19C H 0.0742 0.3169 0.4722 0.036 Uiso 1 1 calc R
C20 C -0.3025(4) -0.0744(4) 0.5683(4) 0.0210(8) Uani 1 1 d .
H20A H -0.2161 -0.0701 0.4877 0.031 Uiso 1 1 calc R
H20B H -0.3892 -0.0462 0.5459 0.031 Uiso 1 1 calc R
H20C H -0.3246 -0.1687 0.6324 0.031 Uiso 1 1 calc R
C21 C -0.0029(4) -0.1070(4) 0.8178(4) 0.0238(8) Uani 1 1 d .
H21A H 0.0530 -0.1516 0.7544 0.036 Uiso 1 1 calc R
H21B H -0.0433 -0.1758 0.9076 0.036 Uiso 1 1 calc R
H21C H 0.0639 -0.0368 0.8140 0.036 Uiso 1 1 calc R
C22 C -0.1677(5) 0.1031(4) 0.9267(4) 0.0287(9) Uani 1 1 d .
H22A H -0.1064 0.0485 0.9719 0.043 Uiso 1 1 calc R
H22B H -0.2448 0.1398 0.9874 0.043 Uiso 1 1 calc R
H22C H -0.1045 0.1793 0.8484 0.043 Uiso 1 1 calc R
H5A H -0.515(5) -0.145(5) 0.823(4) 0.022(12) Uiso 1 1 d .

loop_
_atom_site_aniso_label
_atom_site_aniso_U_11
_atom_site_aniso_U_22
_atom_site_aniso_U_33
_atom_site_aniso_U_23
_atom_site_aniso_U_13
_atom_site_aniso_U_12
Br1 0.0343(3) 0.0211(2) 0.0288(2) -0.00661(17) -0.00764(18) 0.00665(16)
O1 0.0310(15) 0.0173(13) 0.0305(15) -0.0018(11) -0.0140(12) 0.0098(11)
O2 0.0279(14) 0.0174(12) 0.0203(13) -0.0012(11) -0.0101(11) 0.0113(10)
O3 0.0275(14) 0.0209(13) 0.0433(18) -0.0107(13) -0.0239(13) 0.0165(11)
O4 0.0279(14) 0.0268(15) 0.0402(17) -0.0087(13) -0.0239(13) 0.0087(12)
O5 0.0264(14) 0.0131(12) 0.0245(14) -0.0023(11) -0.0146(12) 0.0042(10)
C1 0.0298(19) 0.0133(16) 0.0243(19) -0.0027(14) -0.0142(16) 0.0095(14)
C2 0.0292(19) 0.0160(17) 0.029(2) -0.0063(16) -0.0149(17) 0.0110(15)
C3 0.0276(19) 0.0174(17) 0.0231(19) -0.0083(15) -0.0127(15) 0.0056(14)
C4 0.031(2) 0.0160(17) 0.0233(19) -0.0039(15) -0.0174(16) 0.0037(14)
C5 0.032(2) 0.0146(16) 0.026(2) -0.0059(15) -0.0194(16) 0.0096(15)
C6 0.0248(18) 0.0159(16) 0.0222(19) -0.0056(15) -0.0127(15) 0.0056(14)
C7 0.0233(18) 0.0153(16) 0.0249(19) -0.0043(15) -0.0144(15) 0.0070(14)
C8 0.0229(18) 0.0168(17) 0.026(2) -0.0055(15) -0.0122(15) 0.0110(14)
C9 0.0244(18) 0.0152(16) 0.0193(18) -0.0070(14) -0.0115(15) 0.0115(14)
C10 0.0228(17) 0.0183(17) 0.0182(17) -0.0079(14) -0.0135(14) 0.0114(13)
C11 0.0228(17) 0.0144(16) 0.0199(18) -0.0055(14) -0.0136(14) 0.0092(13)
C12 0.0228(17) 0.0116(15) 0.0229(18) -0.0059(14) -0.0124(15) 0.0079(13)
C13 0.0210(17) 0.0122(15) 0.0276(19) -0.0078(14) -0.0139(15) 0.0080(13)
C14 0.0217(18) 0.0186(17) 0.0222(19) -0.0071(15) -0.0137(15) 0.0082(14)
C15 0.0233(18) 0.0169(16) 0.0216(18) -0.0078(14) -0.0130(15) 0.0097(14)
C16 0.0228(17) 0.0122(15) 0.0192(17) -0.0029(14) -0.0130(14) 0.0086(13)
C17 0.0260(18) 0.0165(17) 0.0200(18) -0.0049(14) -0.0140(15) 0.0088(14)
C18 0.041(3) 0.034(2) 0.060(3) -0.017(2) -0.038(2) 0.027(2)
C19 0.030(2) 0.0169(17) 0.027(2) -0.0037(15) -0.0169(17) 0.0051(15)
C20 0.0270(19) 0.0165(17) 0.0259(19) -0.0098(15) -0.0156(16) 0.0085(14)
C21 0.0259(19) 0.0242(19) 0.027(2) -0.0089(16) -0.0173(16) 0.0118(15)
C22 0.031(2) 0.035(2) 0.032(2) -0.0206(19) -0.0183(18) 0.0116(17)

loop_
_atom_type_symbol
_atom_type_description
_atom_type_scat_dispersion_real
_atom_type_scat_dispersion_imag
_atom_type_scat_source
C C 0.0033 0.0016 'International Tables Vol C Tables 4.2.6.8 and 6.1.1.4'
H H 0.0000 0.0000 'International Tables Vol C Tables 4.2.6.8 and 6.1.1.4'
O O 0.0106 0.0060 'International Tables Vol C Tables 4.2.6.8 and 6.1.1.4'
Br Br -0.2901 2.4595 'International Tables Vol C Tables 4.2.6.8 and 6.1.1.4'

loop_
_geom_angle_atom_site_label_1
_geom_angle_atom_site_label_2
_geom_angle_atom_site_label_3
_geom_angle
C7 O2 C8 115.8(3)
C17 O3 C18 115.4(3)
C16 O5 H5A 104(3)
C2 C1 C6 120.2(4)
C2 C1 H1A 119.9
C6 C1 H1A 119.9
C3 C2 C1 119.0(3)
C3 C2 H2A 120.5
C1 C2 H2A 120.5
C2 C3 C4 121.7(4)
C2 C3 Br1 119.3(3)
C4 C3 Br1 119.0(3)
C5 C4 C3 118.5(4)
C5 C4 H4A 120.7
C3 C4 H4A 120.7
C4 C5 C6 120.7(3)
C4 C5 H5B 119.6
C6 C5 H5B 119.6
C5 C6 C1 119.7(3)
C5 C6 C7 118.3(3)
C1 C6 C7 121.9(3)
O1 C7 O2 123.0(4)
O1 C7 C6 124.4(4)
O2 C7 C6 112.6(3)
O2 C8 C9 106.9(3)
O2 C8 H8A 110.3
C9 C8 H8A 110.3
O2 C8 H8B 110.3
C9 C8 H8B 110.3
H8A C8 H8B 108.6
C10 C9 C8 118.4(3)
C10 C9 C19 129.1(3)
C8 C9 C19 112.5(3)
C9 C10 C11 133.4(3)
C9 C10 H10A 113.3
C11 C10 H10A 113.3
C12 C11 C10 115.5(3)
C12 C11 C20 107.2(3)
C10 C11 C20 106.3(3)
C12 C11 C16 106.4(3)
C10 C11 C16 110.8(3)
C20 C11 C16 110.5(3)
C13 C12 C11 126.9(3)
C13 C12 H12A 116.5
C11 C12 H12A 116.5
C12 C13 C21 121.5(3)
C12 C13 C14 122.1(3)
C21 C13 C14 116.4(3)
C13 C14 C15 111.8(3)
C13 C14 C22 112.2(3)
C15 C14 C22 109.8(3)
C13 C14 H14A 107.6
C15 C14 H14A 107.6
C22 C14 H14A 107.6
C14 C15 C16 111.3(3)
C14 C15 H15A 109.4
C16 C15 H15A 109.4
C14 C15 H15B 109.4
C16 C15 H15B 109.4
H15A C15 H15B 108.0
O5 C16 C17 106.1(3)
O5 C16 C15 107.6(3)
C17 C16 C15 112.8(3)
O5 C16 C11 109.8(3)
C17 C16 C11 111.6(3)
C15 C16 C11 108.9(3)
O4 C17 O3 124.2(3)
O4 C17 C16 122.4(3)
O3 C17 C16 113.4(3)
O3 C18 H18A 109.5
O3 C18 H18B 109.5
H18A C18 H18B 109.5
O3 C18 H18C 109.5
H18A C18 H18C 109.5
H18B C18 H18C 109.5
C9 C19 H19A 109.5
C9 C19 H19B 109.5
H19A C19 H19B 109.5
C9 C19 H19C 109.5
H19A C19 H19C 109.5
H19B C19 H19C 109.5
C11 C20 H20A 109.5
C11 C20 H20B 109.5
H20A C20 H20B 109.5
C11 C20 H20C 109.5
H20A C20 H20C 109.5
H20B C20 H20C 109.5
C13 C21 H21A 109.5
C13 C21 H21B 109.5
H21A C21 H21B 109.5
C13 C21 H21C 109.5
H21A C21 H21C 109.5
H21B C21 H21C 109.5
C14 C22 H22A 109.5
C14 C22 H22B 109.5
H22A C22 H22B 109.5
C14 C22 H22C 109.5
H22A C22 H22C 109.5
H22B C22 H22C 109.5

loop_
_geom_bond_atom_site_label_1
_geom_bond_atom_site_label_2
_geom_bond_distance
Br1 C3 1.898(4)
O1 C7 1.202(4)
O2 C7 1.341(4)
O2 C8 1.455(4)
O3 C17 1.328(4)
O3 C18 1.454(5)
O4 C17 1.204(5)
O5 C16 1.429(4)
O5 H5A 0.82(5)
C1 C2 1.385(5)
C1 C6 1.393(5)
C1 H1A 0.9500
C2 C3 1.380(5)
C2 H2A 0.9500
C3 C4 1.390(5)
C4 C5 1.384(5)
C4 H4A 0.9500
C5 C6 1.385(5)
C5 H5B 0.9500
C6 C7 1.494(5)
C8 C9 1.503(5)
C8 H8A 0.9900
C8 H8B 0.9900
C9 C10 1.331(5)
C9 C19 1.504(5)
C10 C11 1.523(5)
C10 H10A 0.9500
C11 C12 1.518(5)
C11 C20 1.536(5)
C11 C16 1.570(5)
C12 C13 1.320(5)
C12 H12A 0.9500
C13 C21 1.495(5)
C13 C14 1.515(5)
C14 C15 1.524(5)
C14 C22 1.525(5)
C14 H14A 1.0000
C15 C16 1.527(5)
C15 H15A 0.9900
C15 H15B 0.9900
C16 C17 1.523(5)
C18 H18A 0.9800
C18 H18B 0.9800
C18 H18C 0.9800
C19 H19A 0.9800
C19 H19B 0.9800
C19 H19C 0.9800
C20 H20A 0.9800
C20 H20B 0.9800
C20 H20C 0.9800
C21 H21A 0.9800
C21 H21B 0.9800
C21 H21C 0.9800
C22 H22A 0.9800
C22 H22B 0.9800
C22 H22C 0.9800

loop_
_geom_hbond_atom_site_label_D
_geom_hbond_atom_site_label_H
_geom_hbond_atom_site_label_A
_geom_hbond_distance_DH
_geom_hbond_distance_HA
_geom_hbond_distance_DA
_geom_hbond_angle_DHA
O5 H5A O4 0.82(5) 2.14(5) 2.655(4) 120(4)
